data_4116710
loop_
_publ_author_name
'Laura Crociani'
'Francesco Tisato'
'Fiorenzo Refosco'
'Giuliano Bandoli'
'Benedetto Corain'
'Luigi M. Venanzi'

_publ_contact_author
;
        Giuliano Bandoli
        Dipartimento di Scienze Farmaceutiche
        Universit. di Padova
        Via Marzolo 5
        35131 PADOVA
        Italy
;
_publ_contact_author_email bandoli@pdfar3.dsfarm.unipd.it
_publ_contact_author_fax 'int.code +(49)8275345'
_publ_contact_author_phone 'int.code +(49)8275344'
_publ_section_title
;
 Synthesis and Characterization of the First Mononuclear NiII Phosphorane
 Imino Complex
;
_journal_name_full 'Journal of the American Chemical Society'
_journal_page_first 2973
_journal_page_last 2974
_journal_paper_doi 10.1021/ja9738440
_journal_volume 120
_journal_year 1998
_chemical_formula_sum 'C24 H32 Cl F6 N Ni P4'
_chemical_formula_weight 666.55
_chemical_name_systematic
; 
 ? 
;
_space_group_IT_number 14
_symmetry_cell_setting monoclinic
_symmetry_space_group_name_Hall '-P 2yn'
_symmetry_space_group_name_H-M 'P 1 21/n 1'
_atom_sites_solution_hydrogens geom
_atom_sites_solution_primary direct
_atom_sites_solution_secondary difmap
_audit_creation_method SHELXL
_cell_angle_alpha 90.00
_cell_angle_beta 110.17(2)
_cell_angle_gamma 90.00
_cell_formula_units_Z 4
_cell_length_a 14.464(4)
_cell_length_b 12.007(4)
_cell_length_c 18.518(5)
_cell_measurement_reflns_used 50
_cell_measurement_temperature 293(2)
_cell_measurement_theta_max 16
_cell_measurement_theta_min 11
_cell_volume 3018.8(16)
_computing_cell_refinement 'R3 diffractometer software'
_computing_data_collection 'R3 diffractometer software'
_computing_data_reduction 'R3 diffractometer software'
_computing_molecular_graphics SHELXTL/PC
_computing_publication_material 'SHELXTL/PC(CIFTAB in SHELXL-93)'
_computing_structure_refinement 'SHELXL-93 (Sheldrick, 1993)'
_computing_structure_solution 'SHELXS-86 (Sheldrick, 1990)'
_diffrn_ambient_temperature 293(2)
_diffrn_measurement_device 'Siemens Nicolet R3m/V diffractometer'
_diffrn_measurement_method 'omega scans '
_diffrn_radiation_monochromator graphite
_diffrn_radiation_source 'fine-focus sealed tube'
_diffrn_radiation_type MoK\a
_diffrn_radiation_wavelength 0.71073
_diffrn_reflns_av_R_equivalents 0.1018
_diffrn_reflns_av_sigmaI/netI 0.0504
_diffrn_reflns_limit_h_max 16
_diffrn_reflns_limit_h_min 0
_diffrn_reflns_limit_k_max 13
_diffrn_reflns_limit_k_min 0
_diffrn_reflns_limit_l_max 19
_diffrn_reflns_limit_l_min -21
_diffrn_reflns_number 4963
_diffrn_reflns_theta_max 24.06
_diffrn_reflns_theta_min 2.26
_diffrn_standards_decay_% 4
_diffrn_standards_interval_count 150
_diffrn_standards_number 2
_exptl_absorpt_coefficient_mu 0.995
_exptl_absorpt_correction_T_max 1.00
_exptl_absorpt_correction_T_min 0.72
_exptl_absorpt_correction_type psi-scan
_exptl_crystal_colour red
_exptl_crystal_density_diffrn 1.467
_exptl_crystal_description cuboids
_exptl_crystal_F_000 1368
_exptl_crystal_size_max 0.15
_exptl_crystal_size_mid 0.15
_exptl_crystal_size_min 0.15
_refine_diff_density_max 0.584
_refine_diff_density_min -0.985
_refine_diff_density_rms 0.132
_refine_ls_extinction_coef 0.0000(5)
_refine_ls_extinction_expression Fc^*^=kFc[1+0.001xFc^2^\l^3^/sin(2\q)]^-1/4^
_refine_ls_extinction_method SHELXL
_refine_ls_goodness_of_fit_all 1.160
_refine_ls_goodness_of_fit_obs 1.190
_refine_ls_hydrogen_treatment constr
_refine_ls_matrix_type full
_refine_ls_number_parameters 331
_refine_ls_number_reflns 4766
_refine_ls_number_restraints 0
_refine_ls_restrained_S_all 1.160
_refine_ls_restrained_S_obs 1.190
_refine_ls_R_factor_all 0.1080
_refine_ls_R_factor_obs 0.0627
_refine_ls_shift/esd_mean 0.037
_refine_ls_structure_factor_coef Fsqd
_refine_ls_weighting_details 'w=1/[\s^2^(Fo^2^)+(0.1000P)^2^+0.0000P] where P=(Fo^2^+2Fc^2^)/3'
_refine_ls_weighting_scheme calc
_refine_ls_wR_factor_all 0.2022
_refine_ls_wR_factor_obs 0.1699
_reflns_number_observed 2555
_reflns_number_total 4766
_reflns_observed_criterion >2sigma(I)
_cod_data_source_file ja9738440.cif
_cod_data_source_block J.Am.Chem.Soc.L.Crociani,F.Tisato,F.Refosco,G.Bandoli
_cod_depositor_comments
;
The following automatic conversions were performed:

'_refine_ls_weighting_scheme' value 'calc
w=1/[\s^2^(Fo^2^)+(0.1000P)^2^+0.0000P] where P=(Fo^2^+2Fc^2^)/3' was
changed to 'calc'. New tag '_refine_ls_weighting_details' was
created. The value of the new tag was set to
'w=1/[\s^2^(Fo^2^)+(0.1000P)^2^+0.0000P] where P=(Fo^2^+2Fc^2^)/3'.

Automatic conversion script
Id: cif_fix_values 3143 2015-03-26 13:38:13Z robertas 
;
_cod_original_cell_volume 3018.8(15)
_cod_database_code 4116710

loop_
_symmetry_equiv_pos_as_xyz
'x, y, z'
'-x+1/2, y+1/2, -z+1/2'
'-x, -y, -z'
'x-1/2, -y-1/2, z-1/2'

loop_
_atom_site_aniso_label
_atom_site_aniso_U_11
_atom_site_aniso_U_22
_atom_site_aniso_U_33
_atom_site_aniso_U_23
_atom_site_aniso_U_13
_atom_site_aniso_U_12
Ni 0.0317(5) 0.0470(7) 0.0384(6) 0.0029(5) 0.0099(4) 0.0010(5)
Cl 0.0462(12) 0.078(2) 0.0493(13) 0.0053(13) -0.0023(10) -0.0064(12)
P1 0.0322(11) 0.0547(15) 0.0379(12) 0.0042(11) 0.0114(9) 0.0005(10)
P2 0.0368(12) 0.0468(14) 0.0619(15) 0.0064(12) 0.0189(10) -0.0003(10)
N1 0.043(4) 0.059(5) 0.039(4) 0.003(4) 0.019(3) 0.000(3)
C1 0.043(5) 0.044(5) 0.046(5) 0.000(4) 0.017(4) -0.003(4)
C2 0.052(5) 0.068(7) 0.047(5) -0.005(5) 0.016(4) -0.008(5)
C3 0.067(6) 0.064(7) 0.082(8) -0.026(6) 0.033(6) -0.021(5)
C4 0.073(7) 0.057(6) 0.069(7) -0.010(6) 0.034(6) -0.022(5)
C5 0.071(7) 0.072(7) 0.081(7) 0.003(6) 0.052(6) -0.004(6)
C6 0.036(4) 0.053(6) 0.040(5) 0.012(4) 0.017(4) 0.000(4)
C10 0.037(5) 0.061(6) 0.051(5) 0.015(5) 0.015(4) 0.005(4)
C11 0.049(5) 0.068(7) 0.061(6) 0.016(5) 0.011(5) 0.001(5)
C12 0.026(5) 0.127(11) 0.108(9) 0.026(9) 0.014(5) 0.032(6)
C13 0.076(8) 0.086(9) 0.087(8) -0.001(7) 0.034(6) 0.035(7)
C14 0.067(7) 0.078(8) 0.103(9) 0.006(7) 0.047(6) 0.028(6)
C15 0.042(5) 0.073(7) 0.056(6) 0.006(5) 0.018(4) 0.011(5)
C16 0.037(4) 0.076(7) 0.041(5) 0.002(5) 0.013(4) -0.006(5)
C17 0.062(6) 0.066(7) 0.050(6) 0.002(5) 0.024(5) -0.001(5)
C18 0.081(7) 0.076(7) 0.073(7) -0.012(6) 0.048(6) -0.009(6)
C19 0.102(9) 0.125(11) 0.049(7) -0.014(7) 0.046(6) -0.024(8)
C20 0.072(7) 0.093(8) 0.053(6) 0.025(6) 0.019(5) -0.003(6)
C21 0.063(6) 0.074(7) 0.050(6) 0.009(5) 0.018(5) 0.001(5)
P3 0.0509(13) 0.064(2) 0.0418(13) 0.0015(12) 0.0207(10) 0.0024(12)
P4 0.072(2) 0.084(2) 0.061(2) -0.007(2) 0.0318(14) -0.013(2)

loop_
_atom_site_label
_atom_site_type_symbol
_atom_site_fract_x
_atom_site_fract_y
_atom_site_fract_z
_atom_site_U_iso_or_equiv
_atom_site_thermal_displace_type
_atom_site_occupancy
_atom_site_calc_flag
_atom_site_refinement_flags
Ni Ni 0.34158(7) 0.11889(9) 0.49282(6) 0.0396(3) Uani 1 d .
Cl Cl 0.4640(2) 0.1161(2) 0.60500(13) 0.0628(7) Uani 1 d .
P1 P 0.21930(14) 0.1103(2) 0.38558(12) 0.0418(6) Uani 1 d .
P2 P 0.43379(15) 0.2330(2) 0.45464(14) 0.0480(6) Uani 1 d .
N1 N 0.2554(5) 0.0196(6) 0.5300(4) 0.045(2) Uani 1 d .
C1 C 0.1672(6) -0.0222(7) 0.3961(5) 0.044(2) Uani 1 d .
C2 C 0.1054(6) -0.0881(8) 0.3372(5) 0.056(2) Uani 1 d .
H2A H 0.0869(6) -0.0628(8) 0.2850(5) 0.067 Uiso 1 d R
C3 C 0.0734(7) -0.1897(9) 0.3552(6) 0.069(3) Uani 1 d .
H3A H 0.0300(7) -0.2345(9) 0.3148(6) 0.083 Uiso 1 d R
C4 C 0.1021(7) -0.2243(9) 0.4294(6) 0.064(3) Uani 1 d .
H4A H 0.0793(7) -0.2945(9) 0.4417(6) 0.077 Uiso 1 d R
C5 C 0.1640(7) -0.1626(9) 0.4870(6) 0.068(3) Uani 1 d .
H5A H 0.1867(7) -0.1895(9) 0.5390(6) 0.082 Uiso 1 d R
C6 C 0.1937(5) -0.0547(7) 0.4715(4) 0.042(2) Uani 1 d .
C7 C 0.3931(8) 0.2950(10) 0.3599(6) 0.090(4) Uiso 1 d .
H7A H 0.3749(8) 0.2373(10) 0.3216(6) 0.135 Uiso 1 calc R
H7B H 0.4456(8) 0.3386(10) 0.3537(6) 0.135 Uiso 1 calc R
H7C H 0.3373(8) 0.3420(10) 0.3539(6) 0.135 Uiso 1 calc R
C8 C 0.5522(6) 0.1732(8) 0.4638(5) 0.065(3) Uiso 1 d .
H8A H 0.5425(6) 0.1068(8) 0.4332(5) 0.097 Uiso 1 calc R
H8B H 0.5871(6) 0.1551(8) 0.5167(5) 0.097 Uiso 1 calc R
H8C H 0.5897(6) 0.2260(8) 0.4463(5) 0.097 Uiso 1 calc R
C9 C 0.4636(8) 0.3560(9) 0.5150(6) 0.079(3) Uiso 1 d .
H9A H 0.4867(8) 0.3340(9) 0.5681(6) 0.119 Uiso 1 calc R
H9B H 0.4059(8) 0.4014(9) 0.5046(6) 0.119 Uiso 1 calc R
H9C H 0.5141(8) 0.3976(9) 0.5044(6) 0.119 Uiso 1 calc R
C10 C 0.1288(6) 0.2183(8) 0.3806(5) 0.050(2) Uani 1 d .
C11 C 0.0302(6) 0.2072(8) 0.3319(5) 0.062(3) Uani 1 d .
H11A H 0.0107(6) 0.1471(8) 0.2956(5) 0.074 Uiso 1 d R
C12 C -0.0369(7) 0.2880(12) 0.3359(7) 0.090(4) Uani 1 d .
H12A H -0.1045(7) 0.2820(12) 0.3031(7) 0.108 Uiso 1 d R
C13 C -0.0093(9) 0.3759(10) 0.3881(7) 0.081(3) Uani 1 d .
H13A H -0.0572(9) 0.4305(10) 0.3895(7) 0.098 Uiso 1 d R
C14 C 0.0857(7) 0.3816(9) 0.4347(7) 0.078(3) Uani 1 d .
H14A H 0.1059(7) 0.4422(9) 0.4706(7) 0.094 Uiso 1 d R
C15 C 0.1555(6) 0.3063(8) 0.4330(5) 0.057(2) Uani 1 d .
H15A H 0.2225(6) 0.3109(8) 0.4672(5) 0.068 Uiso 1 d R
C16 C 0.2346(6) 0.0983(8) 0.2918(5) 0.051(2) Uani 1 d .
C17 C 0.3012(7) 0.0225(8) 0.2848(5) 0.058(2) Uani 1 d .
H17A H 0.3353(7) -0.0234(8) 0.3283(5) 0.070 Uiso 1 d R
C18 C 0.3210(8) 0.0126(9) 0.2187(6) 0.071(3) Uani 1 d .
H18A H 0.3668(8) -0.0423(9) 0.2139(6) 0.085 Uiso 1 d R
C19 C 0.2743(9) 0.0789(12) 0.1573(6) 0.087(4) Uani 1 d .
H19A H 0.2876(9) 0.0732(12) 0.1101(6) 0.104 Uiso 1 d R
C20 C 0.2081(8) 0.1573(10) 0.1631(6) 0.073(3) Uani 1 d .
H20A H 0.1739(8) 0.2028(10) 0.1194(6) 0.088 Uiso 1 d R
C21 C 0.1891(7) 0.1703(9) 0.2303(5) 0.063(3) Uani 1 d .
H21A H 0.1457(7) 0.2278(9) 0.2356(5) 0.075 Uiso 1 d R
P3 P 0.2384(2) 0.0360(2) 0.60971(13) 0.0510(7) Uani 1 d .
C22 C 0.2542(7) 0.1765(8) 0.6397(6) 0.071(3) Uiso 1 d .
H22A H 0.2110(7) 0.2228(8) 0.6001(6) 0.106 Uiso 1 calc R
H22B H 0.3212(7) 0.1984(8) 0.6494(6) 0.106 Uiso 1 calc R
H22C H 0.2390(7) 0.1846(8) 0.6860(6) 0.106 Uiso 1 calc R
C23 C 0.3205(7) -0.0479(8) 0.6863(6) 0.073(3) Uiso 1 d .
H23A H 0.3133(7) -0.1248(8) 0.6713(6) 0.110 Uiso 1 calc R
H23B H 0.3044(7) -0.0385(8) 0.7321(6) 0.110 Uiso 1 calc R
H23C H 0.3873(7) -0.0249(8) 0.6961(6) 0.110 Uiso 1 calc R
C24 C 0.1127(7) 0.0031(9) 0.6029(6) 0.076(3) Uiso 1 d .
H24A H 0.0982(7) -0.0729(9) 0.5867(6) 0.114 Uiso 1 calc R
H24B H 0.0677(7) 0.0516(9) 0.5661(6) 0.114 Uiso 1 calc R
H24C H 0.1060(7) 0.0131(9) 0.6523(6) 0.114 Uiso 1 calc R
P4 P 0.8170(2) -0.0457(3) 0.1376(2) 0.0701(8) Uani 1 d .
F1 F 0.9318(12) -0.0164(16) 0.1558(9) 0.114(5) Uiso 0.50 d P
F2 F 0.8038(11) 0.0673(14) 0.0866(9) 0.099(5) Uiso 0.50 d P
F3 F 0.8706(24) -0.0613(26) 0.0768(18) 0.090(8) Uiso 0.25 d P
F4 F 0.8889(18) -0.1586(20) 0.1732(15) 0.097(7) Uiso 0.33 d P
F5 F 0.7137(16) 0.0245(20) 0.1346(14) 0.093(6) Uiso 0.33 d P
F6 F 0.7642(27) 0.0615(29) 0.1124(19) 0.104(10) Uiso 0.25 d P
F7 F 0.7021(34) -0.0693(47) 0.0803(29) 0.215(21) Uiso 0.33 d P
F8 F 0.7323(20) -0.1315(23) 0.1232(20) 0.083(7) Uiso 0.25 d P
F9 F 0.8194(24) -0.1098(26) 0.0574(16) 0.081(8) Uiso 0.25 d P
F10 F 0.8933(27) 0.0016(31) 0.2181(20) 0.114(11) Uiso 0.25 d P
F11 F 0.7332(20) -0.1212(24) 0.0738(17) 0.109(8) Uiso 0.33 d P
F12 F 0.8904(25) 0.0569(30) 0.1693(21) 0.115(10) Uiso 0.25 d P
F13 F 0.9045(21) -0.1028(29) 0.1310(20) 0.097(8) Uiso 0.25 d P
F14 F 0.8192(28) -0.0491(33) 0.2215(18) 0.103(9) Uiso 0.25 d P
F15 F 0.8272(26) -0.1788(27) 0.1487(18) 0.107(10) Uiso 0.25 d P
F16 F 0.8621(28) -0.1205(33) 0.2196(21) 0.124(11) Uiso 0.25 d P
F17 F 0.7474(29) -0.0317(35) 0.1823(23) 0.121(11) Uiso 0.25 d P
F18 F 0.8415(22) 0.0418(26) 0.2097(17) 0.128(9) Uiso 0.33 d P
F19 F 0.7938(27) -0.0415(34) 0.0486(20) 0.167(13) Uiso 0.33 d P
F20 F 0.7697(22) -0.1215(26) 0.1840(18) 0.090(8) Uiso 0.25 d P

loop_
_atom_type_symbol
_atom_type_description
_atom_type_scat_dispersion_real
_atom_type_scat_dispersion_imag
_atom_type_scat_source
C C 0.0033 0.0016 'International Tables Vol C Tables 4.2.6.8 and 6.1.1.4'
H H 0.0000 0.0000 'International Tables Vol C Tables 4.2.6.8 and 6.1.1.4'
N N 0.0061 0.0033 'International Tables Vol C Tables 4.2.6.8 and 6.1.1.4'
F F 0.0171 0.0103 'International Tables Vol C Tables 4.2.6.8 and 6.1.1.4'
P P 0.1023 0.0942 'International Tables Vol C Tables 4.2.6.8 and 6.1.1.4'
Cl Cl 0.1484 0.1585 'International Tables Vol C Tables 4.2.6.8 and 6.1.1.4'
Ni Ni 0.3393 1.1124 'International Tables Vol C Tables 4.2.6.8 and 6.1.1.4'

loop_
_geom_angle_atom_site_label_1
_geom_angle_atom_site_label_2
_geom_angle_atom_site_label_3
_geom_angle
N1 Ni P1 83.1(2)
N1 Ni P2 177.6(2)
P1 Ni P2 97.45(9)
N1 Ni Cl 93.4(2)
P1 Ni Cl 176.00(11)
P2 Ni Cl 86.17(9)
C1 P1 C10 108.3(4)
C1 P1 C16 103.0(4)
C10 P1 C16 109.1(4)
C1 P1 Ni 100.6(3)
C10 P1 Ni 111.1(3)
C16 P1 Ni 123.2(3)
C9 P2 C7 101.1(5)
C9 P2 C8 104.4(5)
C7 P2 C8 103.6(5)
C9 P2 Ni 110.6(4)
C7 P2 Ni 122.7(4)
C8 P2 Ni 112.5(3)
C6 N1 P3 121.2(5)
C6 N1 Ni 113.8(5)
P3 N1 Ni 123.9(4)
C6 C1 C2 120.9(8)
C6 C1 P1 112.4(6)
C2 C1 P1 126.6(7)
C3 C2 C1 119.2(9)
C4 C3 C2 120.2(9)
C5 C4 C3 121.3(10)
C4 C5 C6 120.2(10)
C1 C6 C5 117.8(8)
C1 C6 N1 118.0(7)
C5 C6 N1 124.0(7)
C15 C10 C11 119.5(8)
C15 C10 P1 118.8(6)
C11 C10 P1 121.2(8)
C12 C11 C10 118.1(10)
C13 C12 C11 121.8(9)
C14 C13 C12 117.8(10)
C13 C14 C15 123.4(11)
C14 C15 C10 119.3(9)
C17 C16 C21 118.9(8)
C17 C16 P1 117.6(7)
C21 C16 P1 123.1(7)
C18 C17 C16 121.4(10)
C17 C18 C19 120.3(11)
C18 C19 C20 119.7(10)
C21 C20 C19 120.8(10)
C20 C21 C16 118.9(10)
N1 P3 C22 111.5(4)
N1 P3 C23 112.9(4)
C22 P3 C23 107.8(5)
N1 P3 C24 112.3(4)
C22 P3 C24 104.3(5)
C23 P3 C24 107.6(5)

loop_
_geom_bond_atom_site_label_1
_geom_bond_atom_site_label_2
_geom_bond_distance
Ni N1 2.011(7)
Ni P1 2.159(2)
Ni P2 2.192(2)
Ni Cl 2.217(2)
P1 C1 1.800(8)
P1 C10 1.822(9)
P1 C16 1.829(9)
P2 C9 1.812(10)
P2 C7 1.808(11)
P2 C8 1.810(9)
N1 C6 1.449(10)
N1 P3 1.589(7)
C1 C6 1.372(10)
C1 C2 1.394(11)
C2 C3 1.385(13)
C3 C4 1.356(13)
C4 C5 1.353(13)
C5 C6 1.425(12)
C10 C15 1.396(12)
C10 C11 1.406(11)
C11 C12 1.391(14)
C12 C13 1.394(15)
C13 C14 1.348(14)
C14 C15 1.364(12)
C16 C17 1.364(12)
C16 C21 1.401(12)
C17 C18 1.356(13)
C18 C19 1.361(15)
C19 C20 1.373(15)
C20 C21 1.373(13)
P3 C22 1.766(10)
P3 C23 1.810(10)
P3 C24 1.822(10)
P4 F13 1.48(3)
P4 F14 1.54(3)
P4 F8 1.55(3)
P4 F17 1.52(3)
P4 F6 1.49(3)
P4 F20 1.56(3)
P4 F11 1.64(3)
P4 F19 1.57(3)
P4 F2 1.63(2)
P4 F12 1.60(3)
P4 F1 1.62(2)
P4 F10 1.62(3)
F1 F3 1.52(3)
F1 F12 1.14(3)
F1 F13 1.15(3)
F1 F10 1.46(4)
F1 F4 1.88(3)
F1 F19 2.30(4)
F2 F6 0.86(4)
F2 F12 1.61(3)
F2 F19 1.47(4)
F2 F3 1.86(3)
F3 F19 1.08(4)
F3 F13 1.08(3)
F3 F12 2.16(5)
F4 F15 0.88(3)
F4 F16 1.15(4)
F4 F13 1.11(3)
F5 F17 1.08(4)
F5 F6 1.05(4)
F5 F7 1.48(5)
F6 F12 1.77(5)
F7 F11 0.80(5)
F7 F8 1.07(5)
F7 F9 1.95(6)
F7 F17 1.83(6)
F8 F11 0.93(3)
F8 F20 1.07(3)
F8 F17 1.59(4)
F8 F15 1.41(4)
F9 F19 0.89(4)
F9 F11 1.39(4)
F9 F13 1.49(4)
F10 F18 0.86(4)
F10 F12 1.11(4)
F10 F14 1.25(4)
F10 F16 1.54(5)
F11 F15 1.72(4)
F11 F19 1.48(4)
F12 F18 1.21(4)
F13 F19 1.94(4)
F13 F15 1.56(5)
F14 F16 1.07(4)
F14 F18 1.18(4)
F14 F17 1.06(4)
F14 F20 1.19(4)
F15 F20 1.40(4)
F15 F16 1.42(5)
F16 F20 1.27(4)
F17 F20 1.12(4)

loop_
_geom_torsion_atom_site_label_1
_geom_torsion_atom_site_label_2
_geom_torsion_atom_site_label_3
_geom_torsion_atom_site_label_4
_geom_torsion
N1 Ni P1 C1 -26.7(3)
P2 Ni P1 C1 155.6(3)
Cl Ni P1 C1 0.9(16)
N1 Ni P1 C10 87.7(4)
P2 Ni P1 C10 -89.9(3)
Cl Ni P1 C10 115.3(16)
N1 Ni P1 C16 -140.0(4)
P2 Ni P1 C16 42.3(4)
Cl Ni P1 C16 -112.5(16)
N1 Ni P2 C9 20.9(46)
P1 Ni P2 C9 123.0(4)
Cl Ni P2 C9 -58.7(4)
N1 Ni P2 C7 -98.1(46)
P1 Ni P2 C7 4.0(5)
Cl Ni P2 C7 -177.7(5)
N1 Ni P2 C8 137.3(45)
P1 Ni P2 C8 -120.6(4)
Cl Ni P2 C8 57.7(4)
P1 Ni N1 C6 32.4(5)
P2 Ni N1 C6 134.9(43)
Cl Ni N1 C6 -145.7(5)
P1 Ni N1 P3 -135.4(4)
P2 Ni N1 P3 -33.0(49)
Cl Ni N1 P3 46.4(4)
C10 P1 C1 C6 -95.1(7)
C16 P1 C1 C6 149.4(6)
Ni P1 C1 C6 21.4(6)
C10 P1 C1 C2 84.1(8)
C16 P1 C1 C2 -31.4(8)
Ni P1 C1 C2 -159.4(7)
C6 C1 C2 C3 -2.3(13)
P1 C1 C2 C3 178.5(7)
C1 C2 C3 C4 0.0(14)
C2 C3 C4 C5 -1.7(15)
C3 C4 C5 C6 5.6(15)
C2 C1 C6 C5 6.0(12)
P1 C1 C6 C5 -174.7(6)
C2 C1 C6 N1 -178.0(7)
P1 C1 C6 N1 1.3(9)
C4 C5 C6 C1 -7.7(13)
C4 C5 C6 N1 176.6(8)
P3 N1 C6 C1 141.1(6)
Ni N1 C6 C1 -27.1(9)
P3 N1 C6 C5 -43.1(10)
Ni N1 C6 C5 148.7(7)
C1 P1 C10 C15 124.3(7)
C16 P1 C10 C15 -124.3(7)
Ni P1 C10 C15 14.7(8)
C1 P1 C10 C11 -47.7(8)
C16 P1 C10 C11 63.8(8)
Ni P1 C10 C11 -157.2(7)
C15 C10 C11 C12 2.5(14)
P1 C10 C11 C12 174.4(8)
C10 C11 C12 C13 -2.2(16)
C11 C12 C13 C14 0.8(18)
C12 C13 C14 C15 0.3(18)
C13 C14 C15 C10 0.1(16)
C11 C10 C15 C14 -1.5(13)
P1 C10 C15 C14 -173.6(7)
C1 P1 C16 C17 -66.2(8)
C10 P1 C16 C17 178.9(7)
Ni P1 C16 C17 45.9(9)
C1 P1 C16 C21 120.5(8)
C10 P1 C16 C21 5.6(9)
Ni P1 C16 C21 -127.4(7)
C21 C16 C17 C18 -2.7(14)
P1 C16 C17 C18 -176.2(8)
C16 C17 C18 C19 0.0(16)
C17 C18 C19 C20 1.0(17)
C18 C19 C20 C21 0.7(17)
C19 C20 C21 C16 -3.3(16)
C17 C16 C21 C20 4.3(14)
P1 C16 C21 C20 177.5(7)
C6 N1 P3 C22 -140.4(6)
Ni N1 P3 C22 26.6(6)
C6 N1 P3 C23 98.1(7)
Ni N1 P3 C23 -94.9(5)
C6 N1 P3 C24 -23.8(8)
Ni N1 P3 C24 143.2(5)
